data_4330973
loop_
_publ_author_name
'Timothy J. Boyle'
'Daniel T. Yonemoto'
'Leigh Anna Steele'
'Joshua Farrell'
'Peter Renehan'
'Taylor Huhta'

_publ_section_title
;
 Coordination Chemistry of N,N,N',N'-Tetrakis(3,5-substituted
 benzyl-2-oxide)-2,2'-(ethylenedioxy)diethanamine Modified Group 4 Metal
 Alkoxides
;
_journal_name_full 'Inorganic Chemistry'
_journal_page_first 12023
_journal_page_last 12031
_journal_paper_doi 10.1021/ic3019327
_journal_volume 51
_journal_year 2012
_chemical_formula_sum 'C96 H152 N2 O10 Zr2'
_chemical_formula_weight 1676.64
_chemical_name_systematic
; 
 ? 
;
_space_group_IT_number 15
_symmetry_cell_setting monoclinic
_symmetry_space_group_name_Hall '-C 2yc'
_symmetry_space_group_name_H-M 'C 1 2/c 1'
_atom_sites_solution_hydrogens geom
_atom_sites_solution_primary direct
_atom_sites_solution_secondary difmap
_audit_creation_method SHELXL-97
_cell_angle_alpha 90.00
_cell_angle_beta 101.242(5)
_cell_angle_gamma 90.00
_cell_formula_units_Z 4
_cell_length_a 16.0838(13)
_cell_length_b 23.7108(13)
_cell_length_c 26.2422(15)
_cell_measurement_reflns_used 9898
_cell_measurement_temperature 173(2)
_cell_measurement_theta_max 27.09
_cell_measurement_theta_min 2.34
_cell_volume 9815.7(11)
_computing_cell_refinement 'Bruker SAINT'
_computing_data_collection 'Bruker APEX2'
_computing_data_reduction 'Bruker SAINT'
_computing_molecular_graphics 'Bruker SHELXTL'
_computing_publication_material 'Bruker SHELXTL'
_computing_structure_refinement 'SHELXL-97 (Sheldrick, 2008)'
_computing_structure_solution 'SHELXS-97 (Sheldrick, 2008)'
_diffrn_ambient_temperature 173(2)
_diffrn_measured_fraction_theta_full 0.986
_diffrn_measured_fraction_theta_max 0.986
_diffrn_measurement_device_type 'Bruker APEX-II CCD'
_diffrn_measurement_method '\f and \w scans'
_diffrn_radiation_monochromator graphite
_diffrn_radiation_source 'fine-focus sealed tube'
_diffrn_radiation_type MoK\a
_diffrn_radiation_wavelength 0.71073
_diffrn_reflns_av_R_equivalents 0.0530
_diffrn_reflns_av_sigmaI/netI 0.0506
_diffrn_reflns_limit_h_max 21
_diffrn_reflns_limit_h_min -21
_diffrn_reflns_limit_k_max 27
_diffrn_reflns_limit_k_min -31
_diffrn_reflns_limit_l_max 35
_diffrn_reflns_limit_l_min -35
_diffrn_reflns_number 53649
_diffrn_reflns_theta_full 28.70
_diffrn_reflns_theta_max 28.70
_diffrn_reflns_theta_min 1.55
_exptl_absorpt_coefficient_mu 0.265
_exptl_absorpt_correction_T_max 0.8923
_exptl_absorpt_correction_T_min 0.7703
_exptl_absorpt_correction_type multi-scan
_exptl_absorpt_process_details SADABS
_exptl_crystal_colour brown
_exptl_crystal_density_diffrn 1.135
_exptl_crystal_description prism
_exptl_crystal_F_000 3608
_exptl_crystal_size_max 1.04
_exptl_crystal_size_mid 0.74
_exptl_crystal_size_min 0.44
_refine_diff_density_max 0.663
_refine_diff_density_min -0.780
_refine_diff_density_rms 0.187
_refine_ls_extinction_method none
_refine_ls_goodness_of_fit_ref 0.981
_refine_ls_hydrogen_treatment constr
_refine_ls_matrix_type full
_refine_ls_number_parameters 496
_refine_ls_number_reflns 12518
_refine_ls_number_restraints 0
_refine_ls_restrained_S_all 0.981
_refine_ls_R_factor_all 0.0680
_refine_ls_R_factor_gt 0.0408
_refine_ls_shift/su_max 0.003
_refine_ls_shift/su_mean 0.000
_refine_ls_structure_factor_coef Fsqd
_refine_ls_weighting_details 'calc w=1/[\s^2^(Fo^2^)+(0.1000P)^2^+0.0000P] where P=(Fo^2^+2Fc^2^)/3'
_refine_ls_weighting_scheme calc
_refine_ls_wR_factor_gt 0.1171
_refine_ls_wR_factor_ref 0.1498
_reflns_number_gt 9212
_reflns_number_total 12518
_reflns_threshold_expression >2sigma(I)
_cod_data_source_file ic3019327_si_001_4.cif
_cod_data_source_block aml11sp281tjb
_cod_database_code 4330973

loop_
_symmetry_equiv_pos_as_xyz
'x, y, z'
'-x, y, -z+1/2'
'x+1/2, y+1/2, z'
'-x+1/2, y+1/2, -z+1/2'
'-x, -y, -z'
'x, -y, z-1/2'
'-x+1/2, -y+1/2, -z'
'x+1/2, -y+1/2, z-1/2'

loop_
_atom_site_label
_atom_site_type_symbol
_atom_site_fract_x
_atom_site_fract_y
_atom_site_fract_z
_atom_site_U_iso_or_equiv
_atom_site_adp_type
_atom_site_occupancy
_atom_site_symmetry_multiplicity
_atom_site_calc_flag
_atom_site_refinement_flags
Zr1 Zr 0.932196(11) 0.847800(9) 0.606438(8) 0.01973(8) Uani 1 1 d .
O1 O 1.05279(9) 0.85356(6) 0.59381(6) 0.0245(3) Uani 1 1 d .
O2 O 0.83153(9) 0.81446(7) 0.63307(6) 0.0275(3) Uani 1 1 d .
O3 O 0.88024(10) 0.84089(7) 0.53434(6) 0.0305(4) Uani 1 1 d .
O4 O 0.91727(9) 0.92605(7) 0.62541(6) 0.0288(3) Uani 1 1 d .
O5 O 1.00643(9) 0.83663(6) 0.69514(6) 0.0241(3) Uani 1 1 d .
N1 N 0.98300(10) 0.75076(8) 0.62354(7) 0.0210(4) Uani 1 1 d .
C1 C 1.12479(12) 0.82486(10) 0.59422(8) 0.0231(4) Uani 1 1 d .
C2 C 1.20379(14) 0.85258(9) 0.59785(9) 0.0258(5) Uani 1 1 d .
C3 C 1.27470(13) 0.81879(10) 0.59791(9) 0.0295(5) Uani 1 1 d .
H3 H 1.3280 0.8370 0.6004 0.035 Uiso 1 1 calc R
C4 C 1.27273(13) 0.76005(10) 0.59454(9) 0.0288(5) Uani 1 1 d .
C5 C 1.19399(13) 0.73408(10) 0.59210(9) 0.0269(5) Uani 1 1 d .
H5 H 1.1902 0.6941 0.5910 0.032 Uiso 1 1 calc R
C6 C 1.12101(13) 0.76605(10) 0.59128(9) 0.0250(5) Uani 1 1 d .
C7 C 1.03609(13) 0.73694(10) 0.58403(9) 0.0257(5) Uani 1 1 d .
H7A H 1.0033 0.7468 0.5492 0.031 Uiso 1 1 calc R
H7B H 1.0457 0.6957 0.5846 0.031 Uiso 1 1 calc R
C8 C 1.20942(14) 0.91697(10) 0.59987(10) 0.0304(5) Uani 1 1 d .
C9 C 1.15991(19) 0.94141(11) 0.54885(11) 0.0432(6) Uani 1 1 d .
H9A H 1.1863 0.9292 0.5200 0.065 Uiso 1 1 calc .
H9B H 1.1606 0.9827 0.5508 0.065 Uiso 1 1 calc .
H9C H 1.1012 0.9280 0.5431 0.065 Uiso 1 1 calc .
C10 C 1.17314(16) 0.94046(11) 0.64592(10) 0.0346(5) Uani 1 1 d .
H10A H 1.1143 0.9279 0.6429 0.052 Uiso 1 1 calc .
H10B H 1.1750 0.9818 0.6454 0.052 Uiso 1 1 calc .
H10C H 1.2071 0.9266 0.6786 0.052 Uiso 1 1 calc .
C11 C 1.30093(17) 0.93848(12) 0.60698(14) 0.0503(8) Uani 1 1 d .
H11A H 1.3341 0.9237 0.6396 0.075 Uiso 1 1 calc .
H11B H 1.3011 0.9798 0.6081 0.075 Uiso 1 1 calc .
H11C H 1.3260 0.9257 0.5778 0.075 Uiso 1 1 calc .
C12 C 1.35362(14) 0.72678(11) 0.59252(11) 0.0350(6) Uani 1 1 d .
C13 C 1.4136(2) 0.7312(2) 0.64522(16) 0.0795(13) Uani 1 1 d .
H13A H 1.3873 0.7135 0.6719 0.119 Uiso 1 1 calc .
H13B H 1.4251 0.7710 0.6539 0.119 Uiso 1 1 calc .
H13C H 1.4669 0.7119 0.6437 0.119 Uiso 1 1 calc .
C14 C 1.3361(2) 0.66511(15) 0.58081(17) 0.0675(11) Uani 1 1 d .
H14A H 1.3021 0.6611 0.5457 0.101 Uiso 1 1 calc .
H14B H 1.3051 0.6492 0.6061 0.101 Uiso 1 1 calc .
H14C H 1.3899 0.6449 0.5830 0.101 Uiso 1 1 calc .
C15 C 1.3969(2) 0.75176(17) 0.55113(17) 0.0777(13) Uani 1 1 d .
H15A H 1.4479 0.7298 0.5493 0.117 Uiso 1 1 calc .
H15B H 1.4128 0.7910 0.5600 0.117 Uiso 1 1 calc .
H15C H 1.3580 0.7506 0.5174 0.117 Uiso 1 1 calc .
C16 C 1.02999(13) 0.74023(10) 0.67714(9) 0.0254(5) Uani 1 1 d .
H16A H 1.0744 0.7116 0.6761 0.031 Uiso 1 1 calc R
H16B H 0.9904 0.7247 0.6981 0.031 Uiso 1 1 calc R
C17 C 1.07087(13) 0.79283(9) 0.70320(9) 0.0255(5) Uani 1 1 d .
H17A H 1.0912 0.7861 0.7408 0.031 Uiso 1 1 calc R
H17B H 1.1198 0.8041 0.6877 0.031 Uiso 1 1 calc R
C18 C 1.02698(14) 0.88433(9) 0.72971(8) 0.0259(5) Uani 1 1 d .
H18A H 1.0177 0.9198 0.7094 0.031 Uiso 1 1 calc R
H18B H 1.0875 0.8826 0.7467 0.031 Uiso 1 1 calc R
C19 C 0.90643(13) 0.71302(10) 0.61143(9) 0.0247(4) Uani 1 1 d .
H19A H 0.9260 0.6735 0.6106 0.030 Uiso 1 1 calc R
H19B H 0.8746 0.7224 0.5762 0.030 Uiso 1 1 calc R
C20 C 0.84679(12) 0.71684(10) 0.64895(9) 0.0257(5) Uani 1 1 d .
C21 C 0.82701(15) 0.66841(11) 0.67382(10) 0.0321(5) Uani 1 1 d .
H21 H 0.8556 0.6342 0.6694 0.039 Uiso 1 1 calc R
C22 C 0.76645(16) 0.66874(12) 0.70501(10) 0.0362(6) Uani 1 1 d .
C23 C 0.72521(15) 0.71982(12) 0.70899(10) 0.0373(6) Uani 1 1 d .
H23 H 0.6831 0.7206 0.7298 0.045 Uiso 1 1 calc R
C24 C 0.74138(13) 0.77001(11) 0.68451(9) 0.0316(5) Uani 1 1 d .
C25 C 0.80723(13) 0.76824(10) 0.65546(9) 0.0266(5) Uani 1 1 d .
C26 C 0.68789(14) 0.82316(13) 0.68624(10) 0.0380(6) Uani 1 1 d .
C27 C 0.62109(17) 0.81526(16) 0.72081(14) 0.0597(9) Uani 1 1 d .
H27A H 0.5881 0.8500 0.7207 0.090 Uiso 1 1 calc .
H27B H 0.6498 0.8066 0.7564 0.090 Uiso 1 1 calc .
H27C H 0.5831 0.7842 0.7072 0.090 Uiso 1 1 calc .
C28 C 0.64273(17) 0.83796(14) 0.63117(13) 0.0518(8) Uani 1 1 d .
H28A H 0.6848 0.8436 0.6092 0.078 Uiso 1 1 calc .
H28B H 0.6099 0.8727 0.6319 0.078 Uiso 1 1 calc .
H28C H 0.6045 0.8071 0.6171 0.078 Uiso 1 1 calc .
C29 C 0.74275(15) 0.87380(13) 0.70907(11) 0.0416(6) Uani 1 1 d .
H29A H 0.7833 0.8827 0.6868 0.062 Uiso 1 1 calc .
H29B H 0.7735 0.8644 0.7440 0.062 Uiso 1 1 calc .
H29C H 0.7062 0.9065 0.7109 0.062 Uiso 1 1 calc .
C30 C 0.74354(18) 0.61587(13) 0.73339(11) 0.0455(7) Uani 1 1 d .
C31 C 0.7628(2) 0.62705(15) 0.79186(13) 0.0595(9) Uani 1 1 d .
H31A H 0.8236 0.6343 0.8033 0.089 Uiso 1 1 calc .
H31B H 0.7466 0.5940 0.8102 0.089 Uiso 1 1 calc .
H31C H 0.7305 0.6600 0.7996 0.089 Uiso 1 1 calc .
C32 C 0.7955(3) 0.56393(14) 0.72325(15) 0.0655(10) Uani 1 1 d .
H32A H 0.7828 0.5548 0.6861 0.098 Uiso 1 1 calc .
H32B H 0.7806 0.5318 0.7431 0.098 Uiso 1 1 calc .
H32C H 0.8561 0.5721 0.7340 0.098 Uiso 1 1 calc .
C33 C 0.6499(2) 0.60278(18) 0.71565(15) 0.0749(12) Uani 1 1 d .
H33A H 0.6161 0.6342 0.7249 0.112 Uiso 1 1 calc .
H33B H 0.6359 0.5682 0.7327 0.112 Uiso 1 1 calc .
H33C H 0.6374 0.5975 0.6779 0.112 Uiso 1 1 calc .
C34 C 0.85402(15) 0.84437(10) 0.48012(9) 0.0303(5) Uani 1 1 d .
C35 C 0.84540(17) 0.78515(13) 0.45756(11) 0.0456(7) Uani 1 1 d .
H35A H 0.8997 0.7653 0.4672 0.068 Uiso 1 1 calc .
H35B H 0.8293 0.7873 0.4196 0.068 Uiso 1 1 calc .
H35C H 0.8017 0.7646 0.4713 0.068 Uiso 1 1 calc .
C36 C 0.76931(18) 0.87462(16) 0.46836(13) 0.0575(9) Uani 1 1 d .
H36A H 0.7273 0.8530 0.4827 0.086 Uiso 1 1 calc .
H36B H 0.7505 0.8781 0.4307 0.086 Uiso 1 1 calc .
H36C H 0.7754 0.9123 0.4841 0.086 Uiso 1 1 calc .
C37 C 0.9211(2) 0.87738(15) 0.45899(13) 0.0591(9) Uani 1 1 d .
H37A H 0.9267 0.9152 0.4744 0.089 Uiso 1 1 calc .
H37B H 0.9042 0.8806 0.4211 0.089 Uiso 1 1 calc .
H37C H 0.9755 0.8577 0.4678 0.089 Uiso 1 1 calc .
C38 C 0.9467(2) 1.00817(14) 0.57956(15) 0.0643(10) Uani 1 1 d .
H38A H 1.0074 1.0048 0.5941 0.097 Uiso 1 1 calc .
H38B H 0.9321 1.0480 0.5732 0.097 Uiso 1 1 calc .
H38C H 0.9333 0.9873 0.5468 0.097 Uiso 1 1 calc .
C39 C 0.9170(3) 1.01397(15) 0.66901(14) 0.0793(13) Uani 1 1 d .
H39A H 0.8835 0.9979 0.6929 0.119 Uiso 1 1 calc .
H39B H 0.9038 1.0542 0.6639 0.119 Uiso 1 1 calc .
H39C H 0.9775 1.0094 0.6837 0.119 Uiso 1 1 calc .
C40 C 0.89605(15) 0.98400(10) 0.61781(10) 0.0336(5) Uani 1 1 d .
C41 C 0.8029(2) 0.98917(15) 0.59544(17) 0.0725(11) Uani 1 1 d .
H41A H 0.7886 0.9658 0.5641 0.109 Uiso 1 1 calc .
H41B H 0.7891 1.0286 0.5865 0.109 Uiso 1 1 calc .
H41C H 0.7702 0.9764 0.6211 0.109 Uiso 1 1 calc .
C42 C 0.5542(2) 0.94349(17) 0.45100(18) 0.0741(11) Uani 1 1 d .
H42 H 0.6058 0.9562 0.4424 0.089 Uiso 1 1 calc R
C43 C 0.5550(2) 0.91984(18) 0.49964(18) 0.0770(12) Uani 1 1 d .
H43 H 0.6065 0.9170 0.5243 0.092 Uiso 1 1 calc R
C44 C 0.4812(3) 0.90084(19) 0.51143(18) 0.0822(12) Uani 1 1 d .
H44 H 0.4812 0.8845 0.5445 0.099 Uiso 1 1 calc R
C45 C 0.4067(2) 0.9053(2) 0.47575(19) 0.0827(14) Uani 1 1 d .
H45 H 0.3554 0.8916 0.4842 0.099 Uiso 1 1 calc R
C46 C 0.4057(2) 0.92926(16) 0.42800(18) 0.0715(11) Uani 1 1 d .
H46 H 0.3538 0.9324 0.4037 0.086 Uiso 1 1 calc R
C47 C 0.4798(2) 0.94879(17) 0.41525(18) 0.0754(11) Uani 1 1 d .
C48 C 0.4794(4) 0.9747(3) 0.3624(2) 0.133(2) Uani 1 1 d .
H48A H 0.5071 0.9489 0.3417 0.199 Uiso 1 1 calc .
H48B H 0.5101 1.0106 0.3668 0.199 Uiso 1 1 calc .
H48C H 0.4208 0.9813 0.3446 0.199 Uiso 1 1 calc .

loop_
_atom_site_aniso_label
_atom_site_aniso_U_11
_atom_site_aniso_U_22
_atom_site_aniso_U_33
_atom_site_aniso_U_23
_atom_site_aniso_U_13
_atom_site_aniso_U_12
Zr1 0.02100(11) 0.02054(13) 0.01730(12) -0.00048(8) 0.00285(8) 0.00280(7)
O1 0.0231(7) 0.0209(8) 0.0300(9) 0.0020(6) 0.0064(6) 0.0025(6)
O2 0.0228(7) 0.0313(9) 0.0287(9) 0.0004(7) 0.0056(6) 0.0002(6)
O3 0.0321(8) 0.0384(10) 0.0196(8) -0.0019(7) 0.0017(6) 0.0024(7)
O4 0.0332(8) 0.0223(9) 0.0307(9) -0.0026(7) 0.0058(7) 0.0059(6)
O5 0.0289(7) 0.0227(8) 0.0192(8) -0.0025(6) 0.0008(6) 0.0033(6)
N1 0.0209(8) 0.0207(9) 0.0208(9) -0.0010(7) 0.0028(6) -0.0014(7)
C1 0.0236(9) 0.0235(11) 0.0231(11) -0.0005(9) 0.0069(8) 0.0022(8)
C2 0.0281(10) 0.0253(12) 0.0255(12) -0.0004(9) 0.0089(9) -0.0006(8)
C3 0.0246(10) 0.0284(13) 0.0368(14) 0.0001(10) 0.0088(9) -0.0019(9)
C4 0.0256(10) 0.0305(13) 0.0317(13) 0.0015(10) 0.0088(9) 0.0058(9)
C5 0.0305(10) 0.0215(11) 0.0306(13) -0.0027(9) 0.0105(9) 0.0017(9)
C6 0.0267(10) 0.0242(12) 0.0258(12) -0.0006(9) 0.0094(8) -0.0005(9)
C7 0.0267(10) 0.0222(12) 0.0296(12) -0.0049(9) 0.0091(9) 0.0011(8)
C8 0.0328(11) 0.0231(12) 0.0376(14) -0.0018(10) 0.0122(10) -0.0041(9)
C9 0.0644(17) 0.0279(14) 0.0414(16) 0.0074(12) 0.0208(13) 0.0003(12)
C10 0.0428(12) 0.0275(13) 0.0341(14) -0.0062(10) 0.0088(10) -0.0025(10)
C11 0.0435(14) 0.0316(15) 0.082(2) -0.0071(15) 0.0272(15) -0.0113(12)
C12 0.0287(11) 0.0314(14) 0.0472(16) 0.0030(11) 0.0134(10) 0.0058(10)
C13 0.0469(17) 0.109(3) 0.075(3) -0.010(2) -0.0059(16) 0.036(2)
C14 0.0426(16) 0.0467(19) 0.119(3) -0.019(2) 0.0289(19) 0.0145(14)
C15 0.071(2) 0.073(3) 0.108(3) 0.037(2) 0.065(2) 0.0378(19)
C16 0.0241(9) 0.0235(12) 0.0280(12) 0.0045(9) 0.0036(8) 0.0027(8)
C17 0.0257(9) 0.0273(12) 0.0218(11) 0.0033(9) 0.0001(8) 0.0035(9)
C18 0.0372(11) 0.0207(11) 0.0187(11) -0.0003(8) 0.0022(9) -0.0055(9)
C19 0.0260(9) 0.0231(12) 0.0249(12) -0.0030(9) 0.0044(8) -0.0047(9)
C20 0.0222(9) 0.0313(13) 0.0232(12) -0.0027(9) 0.0034(8) -0.0062(9)
C21 0.0325(11) 0.0341(13) 0.0289(13) -0.0042(10) 0.0042(9) -0.0105(10)
C22 0.0404(13) 0.0423(15) 0.0261(13) -0.0033(11) 0.0073(10) -0.0179(11)
C23 0.0336(12) 0.0501(17) 0.0304(14) -0.0058(12) 0.0118(10) -0.0161(11)
C24 0.0241(10) 0.0448(15) 0.0265(12) -0.0091(11) 0.0060(9) -0.0066(10)
C25 0.0224(9) 0.0340(13) 0.0222(11) -0.0035(9) 0.0011(8) -0.0073(9)
C26 0.0247(10) 0.0533(17) 0.0365(15) -0.0149(13) 0.0075(10) -0.0029(11)
C27 0.0388(14) 0.077(3) 0.071(2) -0.0149(19) 0.0289(15) -0.0028(15)
C28 0.0299(12) 0.069(2) 0.0517(19) -0.0196(16) -0.0043(12) 0.0143(13)
C29 0.0316(12) 0.0487(17) 0.0446(17) -0.0177(13) 0.0074(11) 0.0018(11)
C30 0.0573(16) 0.0471(18) 0.0342(15) -0.0004(13) 0.0138(12) -0.0246(14)
C31 0.086(2) 0.056(2) 0.0388(18) 0.0021(15) 0.0172(16) -0.0200(18)
C32 0.102(3) 0.0379(18) 0.064(2) -0.0013(16) 0.032(2) -0.0212(18)
C33 0.067(2) 0.088(3) 0.067(2) 0.019(2) 0.0060(17) -0.047(2)
C34 0.0326(11) 0.0391(15) 0.0175(11) -0.0025(9) 0.0006(9) 0.0028(10)
C35 0.0461(14) 0.0496(18) 0.0357(16) -0.0151(13) -0.0048(11) 0.0008(13)
C36 0.0466(15) 0.069(2) 0.0473(19) -0.0116(16) -0.0149(13) 0.0197(15)
C37 0.076(2) 0.062(2) 0.0463(19) 0.0035(16) 0.0302(16) -0.0109(18)
C38 0.076(2) 0.0414(19) 0.082(3) 0.0228(18) 0.0322(19) 0.0214(16)
C39 0.142(4) 0.040(2) 0.049(2) -0.0161(16) 0.002(2) 0.030(2)
C40 0.0425(13) 0.0233(12) 0.0338(14) 0.0005(10) 0.0044(10) 0.0116(10)
C41 0.0465(17) 0.051(2) 0.114(3) 0.009(2) 0.0019(18) 0.0245(15)
C42 0.0444(17) 0.070(3) 0.106(3) 0.008(2) 0.0097(18) -0.0077(17)
C43 0.0524(19) 0.079(3) 0.097(3) 0.001(2) 0.0093(19) -0.0003(19)
C44 0.080(3) 0.087(3) 0.083(3) -0.020(2) 0.024(2) -0.020(2)
C45 0.055(2) 0.098(3) 0.100(4) -0.047(3) 0.028(2) -0.023(2)
C46 0.0433(17) 0.067(3) 0.103(3) -0.029(2) 0.0097(18) 0.0058(16)
C47 0.065(2) 0.057(2) 0.099(3) -0.001(2) 0.002(2) -0.0006(18)
C48 0.141(5) 0.132(5) 0.109(5) 0.045(4) -0.013(4) -0.023(4)

loop_
_atom_type_symbol
_atom_type_description
_atom_type_scat_dispersion_real
_atom_type_scat_dispersion_imag
_atom_type_scat_source
C C 0.0033 0.0016 'International Tables Vol C Tables 4.2.6.8 and 6.1.1.4'
H H 0.0000 0.0000 'International Tables Vol C Tables 4.2.6.8 and 6.1.1.4'
N N 0.0061 0.0033 'International Tables Vol C Tables 4.2.6.8 and 6.1.1.4'
O O 0.0106 0.0060 'International Tables Vol C Tables 4.2.6.8 and 6.1.1.4'
Zr Zr -2.9673 0.5597 'International Tables Vol C Tables 4.2.6.8 and 6.1.1.4'

loop_
_geom_angle_atom_site_label_1
_geom_angle_atom_site_label_2
_geom_angle_atom_site_label_3
_geom_angle
_geom_angle_site_symmetry_1
_geom_angle_site_symmetry_3
O3 Zr1 O4 106.35(7) . .
O3 Zr1 O1 95.21(7) . .
O4 Zr1 O1 98.43(6) . .
O3 Zr1 O2 94.72(7) . .
O4 Zr1 O2 97.80(7) . .
O1 Zr1 O2 157.75(6) . .
O3 Zr1 O5 168.17(6) . .
O4 Zr1 O5 85.44(6) . .
O1 Zr1 O5 81.75(6) . .
O2 Zr1 O5 84.47(6) . .
O3 Zr1 N1 99.53(6) . .
O4 Zr1 N1 154.12(6) . .
O1 Zr1 N1 78.39(6) . .
O2 Zr1 N1 80.36(6) . .
O5 Zr1 N1 68.68(5) . .
C1 O1 Zr1 144.44(14) . .
C25 O2 Zr1 141.82(14) . .
C34 O3 Zr1 168.35(15) . .
C40 O4 Zr1 157.48(15) . .
C18 O5 C17 113.45(16) . .
C18 O5 Zr1 121.88(13) . .
C17 O5 Zr1 115.04(12) . .
C16 N1 C7 111.40(16) . .
C16 N1 C19 110.17(17) . .
C7 N1 C19 106.03(16) . .
C16 N1 Zr1 114.94(13) . .
C7 N1 Zr1 106.99(13) . .
C19 N1 Zr1 106.82(12) . .
O1 C1 C6 118.53(18) . .
O1 C1 C2 121.8(2) . .
C6 C1 C2 119.69(19) . .
C3 C2 C1 117.2(2) . .
C3 C2 C8 122.1(2) . .
C1 C2 C8 120.75(19) . .
C2 C3 C4 124.4(2) . .
C2 C3 H3 117.8 . .
C4 C3 H3 117.8 . .
C3 C4 C5 116.84(19) . .
C3 C4 C12 120.5(2) . .
C5 C4 C12 122.7(2) . .
C6 C5 C4 120.9(2) . .
C6 C5 H5 119.5 . .
C4 C5 H5 119.5 . .
C5 C6 C1 120.96(19) . .
C5 C6 C7 119.5(2) . .
C1 C6 C7 119.47(18) . .
N1 C7 C6 115.81(18) . .
N1 C7 H7A 108.3 . .
C6 C7 H7A 108.3 . .
N1 C7 H7B 108.3 . .
C6 C7 H7B 108.3 . .
H7A C7 H7B 107.4 . .
C2 C8 C9 109.3(2) . .
C2 C8 C11 112.6(2) . .
C9 C8 C11 107.7(2) . .
C2 C8 C10 110.99(19) . .
C9 C8 C10 109.6(2) . .
C11 C8 C10 106.5(2) . .
C8 C9 H9A 109.5 . .
C8 C9 H9B 109.5 . .
H9A C9 H9B 109.5 . .
C8 C9 H9C 109.5 . .
H9A C9 H9C 109.5 . .
H9B C9 H9C 109.5 . .
C8 C10 H10A 109.5 . .
C8 C10 H10B 109.5 . .
H10A C10 H10B 109.5 . .
C8 C10 H10C 109.5 . .
H10A C10 H10C 109.5 . .
H10B C10 H10C 109.5 . .
C8 C11 H11A 109.5 . .
C8 C11 H11B 109.5 . .
H11A C11 H11B 109.5 . .
C8 C11 H11C 109.5 . .
H11A C11 H11C 109.5 . .
H11B C11 H11C 109.5 . .
C14 C12 C15 109.0(3) . .
C14 C12 C13 108.1(3) . .
C15 C12 C13 108.9(3) . .
C14 C12 C4 112.3(2) . .
C15 C12 C4 109.6(2) . .
C13 C12 C4 108.9(2) . .
C12 C13 H13A 109.5 . .
C12 C13 H13B 109.5 . .
H13A C13 H13B 109.5 . .
C12 C13 H13C 109.5 . .
H13A C13 H13C 109.5 . .
H13B C13 H13C 109.5 . .
C12 C14 H14A 109.5 . .
C12 C14 H14B 109.5 . .
H14A C14 H14B 109.5 . .
C12 C14 H14C 109.5 . .
H14A C14 H14C 109.5 . .
H14B C14 H14C 109.5 . .
C12 C15 H15A 109.5 . .
C12 C15 H15B 109.5 . .
H15A C15 H15B 109.5 . .
C12 C15 H15C 109.5 . .
H15A C15 H15C 109.5 . .
H15B C15 H15C 109.5 . .
N1 C16 C17 112.77(18) . .
N1 C16 H16A 109.0 . .
C17 C16 H16A 109.0 . .
N1 C16 H16B 109.0 . .
C17 C16 H16B 109.0 . .
H16A C16 H16B 107.8 . .
O5 C17 C16 106.80(16) . .
O5 C17 H17A 110.4 . .
C16 C17 H17A 110.4 . .
O5 C17 H17B 110.4 . .
C16 C17 H17B 110.4 . .
H17A C17 H17B 108.6 . .
O5 C18 C18 110.62(15) . 2_756
O5 C18 H18A 109.5 . .
C18 C18 H18A 109.5 2_756 .
O5 C18 H18B 109.5 . .
C18 C18 H18B 109.5 2_756 .
H18A C18 H18B 108.1 . .
N1 C19 C20 115.18(18) . .
N1 C19 H19A 108.5 . .
C20 C19 H19A 108.5 . .
N1 C19 H19B 108.5 . .
C20 C19 H19B 108.5 . .
H19A C19 H19B 107.5 . .
C21 C20 C25 120.8(2) . .
C21 C20 C19 119.4(2) . .
C25 C20 C19 119.6(2) . .
C20 C21 C22 121.6(3) . .
C20 C21 H21 119.2 . .
C22 C21 H21 119.2 . .
C21 C22 C23 116.6(2) . .
C21 C22 C30 122.8(3) . .
C23 C22 C30 120.6(2) . .
C22 C23 C24 124.7(2) . .
C22 C23 H23 117.6 . .
C24 C23 H23 117.6 . .
C23 C24 C25 116.4(2) . .
C23 C24 C26 122.0(2) . .
C25 C24 C26 121.5(2) . .
O2 C25 C20 118.75(19) . .
O2 C25 C24 121.6(2) . .
C20 C25 C24 119.7(2) . .
C28 C26 C24 109.1(2) . .
C28 C26 C29 108.6(3) . .
C24 C26 C29 111.75(19) . .
C28 C26 C27 109.0(2) . .
C24 C26 C27 112.1(3) . .
C29 C26 C27 106.1(2) . .
C26 C27 H27A 109.5 . .
C26 C27 H27B 109.5 . .
H27A C27 H27B 109.5 . .
C26 C27 H27C 109.5 . .
H27A C27 H27C 109.5 . .
H27B C27 H27C 109.5 . .
C26 C28 H28A 109.5 . .
C26 C28 H28B 109.5 . .
H28A C28 H28B 109.5 . .
C26 C28 H28C 109.5 . .
H28A C28 H28C 109.5 . .
H28B C28 H28C 109.5 . .
C26 C29 H29A 109.5 . .
C26 C29 H29B 109.5 . .
H29A C29 H29B 109.5 . .
C26 C29 H29C 109.5 . .
H29A C29 H29C 109.5 . .
H29B C29 H29C 109.5 . .
C33 C30 C31 109.8(3) . .
C33 C30 C22 109.5(3) . .
C31 C30 C22 108.9(2) . .
C33 C30 C32 108.8(3) . .
C31 C30 C32 107.6(3) . .
C22 C30 C32 112.2(2) . .
C30 C31 H31A 109.5 . .
C30 C31 H31B 109.5 . .
H31A C31 H31B 109.5 . .
C30 C31 H31C 109.5 . .
H31A C31 H31C 109.5 . .
H31B C31 H31C 109.5 . .
C30 C32 H32A 109.5 . .
C30 C32 H32B 109.5 . .
H32A C32 H32B 109.5 . .
C30 C32 H32C 109.5 . .
H32A C32 H32C 109.5 . .
H32B C32 H32C 109.5 . .
C30 C33 H33A 109.5 . .
C30 C33 H33B 109.5 . .
H33A C33 H33B 109.5 . .
C30 C33 H33C 109.5 . .
H33A C33 H33C 109.5 . .
H33B C33 H33C 109.5 . .
O3 C34 C36 108.3(2) . .
O3 C34 C35 109.1(2) . .
C36 C34 C35 110.3(2) . .
O3 C34 C37 107.8(2) . .
C36 C34 C37 110.8(3) . .
C35 C34 C37 110.5(2) . .
C34 C35 H35A 109.5 . .
C34 C35 H35B 109.5 . .
H35A C35 H35B 109.5 . .
C34 C35 H35C 109.5 . .
H35A C35 H35C 109.5 . .
H35B C35 H35C 109.5 . .
C34 C36 H36A 109.5 . .
C34 C36 H36B 109.5 . .
H36A C36 H36B 109.5 . .
C34 C36 H36C 109.5 . .
H36A C36 H36C 109.5 . .
H36B C36 H36C 109.5 . .
C34 C37 H37A 109.5 . .
C34 C37 H37B 109.5 . .
H37A C37 H37B 109.5 . .
C34 C37 H37C 109.5 . .
H37A C37 H37C 109.5 . .
H37B C37 H37C 109.5 . .
C40 C38 H38A 109.5 . .
C40 C38 H38B 109.5 . .
H38A C38 H38B 109.5 . .
C40 C38 H38C 109.5 . .
H38A C38 H38C 109.5 . .
H38B C38 H38C 109.5 . .
C40 C39 H39A 109.5 . .
C40 C39 H39B 109.5 . .
H39A C39 H39B 109.5 . .
C40 C39 H39C 109.5 . .
H39A C39 H39C 109.5 . .
H39B C39 H39C 109.5 . .
O4 C40 C39 109.1(2) . .
O4 C40 C41 109.1(2) . .
C39 C40 C41 110.1(3) . .
O4 C40 C38 108.2(2) . .
C39 C40 C38 110.9(3) . .
C41 C40 C38 109.4(3) . .
C40 C41 H41A 109.5 . .
C40 C41 H41B 109.5 . .
H41A C41 H41B 109.5 . .
C40 C41 H41C 109.5 . .
H41A C41 H41C 109.5 . .
H41B C41 H41C 109.5 . .
C47 C42 C43 120.9(4) . .
C47 C42 H42 119.6 . .
C43 C42 H42 119.6 . .
C44 C43 C42 119.3(4) . .
C44 C43 H43 120.3 . .
C42 C43 H43 120.3 . .
C43 C44 C45 120.3(4) . .
C43 C44 H44 119.9 . .
C45 C44 H44 119.9 . .
C44 C45 C46 120.4(4) . .
C44 C45 H45 119.8 . .
C46 C45 H45 119.8 . .
C45 C46 C47 120.3(4) . .
C45 C46 H46 119.9 . .
C47 C46 H46 119.9 . .
C42 C47 C46 118.8(4) . .
C42 C47 C48 120.6(4) . .
C46 C47 C48 120.6(4) . .
C47 C48 H48A 109.5 . .
C47 C48 H48B 109.5 . .
H48A C48 H48B 109.5 . .
C47 C48 H48C 109.5 . .
H48A C48 H48C 109.5 . .
H48B C48 H48C 109.5 . .

loop_
_geom_bond_atom_site_label_1
_geom_bond_atom_site_label_2
_geom_bond_distance
_geom_bond_site_symmetry_2
Zr1 O3 1.9205(17) .
Zr1 O4 1.9478(16) .
Zr1 O1 2.0349(15) .
Zr1 O2 2.0434(14) .
Zr1 O5 2.4146(15) .
Zr1 N1 2.4535(18) .
O1 C1 1.341(2) .
O2 C25 1.337(3) .
O3 C34 1.405(3) .
O4 C40 1.420(3) .
O5 C18 1.447(3) .
O5 C17 1.453(2) .
N1 C16 1.482(3) .
N1 C7 1.502(3) .
N1 C19 1.505(3) .
C1 C6 1.397(3) .
C1 C2 1.417(3) .
C2 C3 1.394(3) .
C2 C8 1.530(3) .
C3 C4 1.396(3) .
C3 H3 0.9500 .
C4 C5 1.398(3) .
C4 C12 1.531(3) .
C5 C6 1.394(3) .
C5 H5 0.9500 .
C6 C7 1.509(3) .
C7 H7A 0.9900 .
C7 H7B 0.9900 .
C8 C9 1.532(4) .
C8 C11 1.534(3) .
C8 C10 1.545(3) .
C9 H9A 0.9800 .
C9 H9B 0.9800 .
C9 H9C 0.9800 .
C10 H10A 0.9800 .
C10 H10B 0.9800 .
C10 H10C 0.9800 .
C11 H11A 0.9800 .
C11 H11B 0.9800 .
C11 H11C 0.9800 .
C12 C14 1.509(4) .
C12 C15 1.520(4) .
C12 C13 1.528(5) .
C13 H13A 0.9800 .
C13 H13B 0.9800 .
C13 H13C 0.9800 .
C14 H14A 0.9800 .
C14 H14B 0.9800 .
C14 H14C 0.9800 .
C15 H15A 0.9800 .
C15 H15B 0.9800 .
C15 H15C 0.9800 .
C16 C17 1.510(3) .
C16 H16A 0.9900 .
C16 H16B 0.9900 .
C17 H17A 0.9900 .
C17 H17B 0.9900 .
C18 C18 1.499(4) 2_756
C18 H18A 0.9900 .
C18 H18B 0.9900 .
C19 C20 1.506(3) .
C19 H19A 0.9900 .
C19 H19B 0.9900 .
C20 C21 1.388(3) .
C20 C25 1.401(3) .
C21 C22 1.389(3) .
C21 H21 0.9500 .
C22 C23 1.395(4) .
C22 C30 1.539(4) .
C23 C24 1.401(4) .
C23 H23 0.9500 .
C24 C25 1.421(3) .
C24 C26 1.531(4) .
C26 C28 1.527(4) .
C26 C29 1.540(4) .
C26 C27 1.547(4) .
C27 H27A 0.9800 .
C27 H27B 0.9800 .
C27 H27C 0.9800 .
C28 H28A 0.9800 .
C28 H28B 0.9800 .
C28 H28C 0.9800 .
C29 H29A 0.9800 .
C29 H29B 0.9800 .
C29 H29C 0.9800 .
C30 C33 1.519(4) .
C30 C31 1.528(4) .
C30 C32 1.540(5) .
C31 H31A 0.9800 .
C31 H31B 0.9800 .
C31 H31C 0.9800 .
C32 H32A 0.9800 .
C32 H32B 0.9800 .
C32 H32C 0.9800 .
C33 H33A 0.9800 .
C33 H33B 0.9800 .
C33 H33C 0.9800 .
C34 C36 1.517(4) .
C34 C35 1.520(4) .
C34 C37 1.522(4) .
C35 H35A 0.9800 .
C35 H35B 0.9800 .
C35 H35C 0.9800 .
C36 H36A 0.9800 .
C36 H36B 0.9800 .
C36 H36C 0.9800 .
C37 H37A 0.9800 .
C37 H37B 0.9800 .
C37 H37C 0.9800 .
C38 C40 1.523(4) .
C38 H38A 0.9800 .
C38 H38B 0.9800 .
C38 H38C 0.9800 .
C39 C40 1.499(4) .
C39 H39A 0.9800 .
C39 H39B 0.9800 .
C39 H39C 0.9800 .
C40 C41 1.504(4) .
C41 H41A 0.9800 .
C41 H41B 0.9800 .
C41 H41C 0.9800 .
C42 C47 1.375(5) .
C42 C43 1.392(6) .
C42 H42 0.9500 .
C43 C44 1.361(5) .
C43 H43 0.9500 .
C44 C45 1.374(6) .
C44 H44 0.9500 .
C45 C46 1.374(6) .
C45 H45 0.9500 .
C46 C47 1.379(5) .
C46 H46 0.9500 .
C47 C48 1.515(7) .
C48 H48A 0.9800 .
C48 H48B 0.9800 .
C48 H48C 0.9800 .
